data_7019232
loop_
_publ_author_name
'Guard, Louise M.'
'Palma, Julio L.'
'Stratton, William P.'
'Allen, Laura J.'
'Brudvig, Gary W.'
'Crabtree, Robert H.'
'Batista, Victor S.'
'Hazari, Nilay'

_publ_section_title
;
 Synthesis and computational studies of Mg complexes supported by
 2,2':6,2''-terpyridine ligands.
;
_journal_issue 26
_journal_name_full 'Dalton transactions (Cambridge, England : 2003)'
_journal_page_first 8098
_journal_page_last 8110
_journal_paper_doi 10.1039/c2dt12426b
_journal_volume 41
_journal_year 2012
_chemical_formula_moiety 'Br2 Mg N3 C25 H23 Cl2'
_chemical_formula_sum 'C25 H23 Br2 Cl2 Mg N3'
_chemical_formula_weight 620.50
_space_group_IT_number 15
_symmetry_cell_setting monoclinic
_symmetry_Int_Tables_number 15
_symmetry_space_group_name_Hall '-C 2yc'
_symmetry_space_group_name_H-M 'C 1 2/c 1'
_atom_sites_solution_hydrogens geom
_atom_sites_solution_primary direct
_atom_sites_solution_secondary difmap
_cell_angle_alpha 90.0000
_cell_angle_beta 100.713(7)
_cell_angle_gamma 90.0000
_cell_formula_units_Z 8
_cell_length_a 20.815(3)
_cell_length_b 15.326(3)
_cell_length_c 16.421(3)
_cell_measurement_reflns_used 11449
_cell_measurement_temperature 223
_cell_measurement_theta_max 27.86
_cell_measurement_theta_min 3.17
_cell_volume 5147.2(16)
_computing_cell_refinement PROCESS-AUTO
_computing_data_collection PROCESS-AUTO
_computing_data_reduction CrystalClear
_computing_molecular_graphics 'CrystalStructure 4.0'
_computing_publication_material 'CrystalStructure 4.0 (Rigaku, 2010)'
_computing_structure_refinement 'SHELXL97 (Sheldrick, 1997)'
_computing_structure_solution 'SHELXS97 (Sheldrick, 1997)'
_diffrn_ambient_temperature 223
_diffrn_detector_area_resol_mean 6.849
_diffrn_measured_fraction_theta_full 0.996
_diffrn_measured_fraction_theta_max 0.996
_diffrn_measurement_device_type 'Rigaku Mercury275R CCD (SCX mini)'
_diffrn_measurement_method \w
_diffrn_radiation_type 'Mo K\a'
_diffrn_radiation_wavelength 0.71075
_diffrn_reflns_av_R_equivalents 0.0660
_diffrn_reflns_limit_h_max 26
_diffrn_reflns_limit_h_min -23
_diffrn_reflns_limit_k_max 19
_diffrn_reflns_limit_k_min -18
_diffrn_reflns_limit_l_max 21
_diffrn_reflns_limit_l_min -21
_diffrn_reflns_number 17383
_diffrn_reflns_theta_full 27.48
_diffrn_reflns_theta_max 27.48
_diffrn_standards_number 0
_exptl_absorpt_coefficient_mu 3.410
_exptl_absorpt_correction_T_max 0.600
_exptl_absorpt_correction_T_min 0.417
_exptl_absorpt_correction_type multi-scan
_exptl_absorpt_process_details 'Jacobson, R. (1998) Private communication'
_exptl_crystal_colour colorless
_exptl_crystal_density_diffrn 1.601
_exptl_crystal_density_method 'not measured'
_exptl_crystal_description block
_exptl_crystal_F_000 2480.00
_exptl_crystal_size_max 0.20
_exptl_crystal_size_mid 0.15
_exptl_crystal_size_min 0.15
_refine_diff_density_max 0.520
_refine_diff_density_min -0.550
_refine_ls_extinction_method none
_refine_ls_goodness_of_fit_ref 1.039
_refine_ls_hydrogen_treatment constr
_refine_ls_number_parameters 298
_refine_ls_number_reflns 5888
_refine_ls_number_restraints 0
_refine_ls_R_factor_gt 0.0613
_refine_ls_shift/su_max 0.001
_refine_ls_structure_factor_coef Fsqd
_refine_ls_weighting_details 'w = 1/[\s^2^(Fo^2^)+(0.0499P)^2^+13.7902P] where P=(Fo^2^+2Fc^2^)/3'
_refine_ls_weighting_scheme calc
_refine_ls_wR_factor_ref 0.1390
_reflns_number_gt 3465
_reflns_number_total 6108
_reflns_threshold_expression F^2^>2.0\s(F^2^)
_cod_data_source_file c2dt12426b.txt
_cod_data_source_block Compound5a
_cod_original_cell_volume 5147.3(15)
_cod_original_formula_sum 'Br2 Mg N3 C25 H23 Cl2'
_cod_database_code 7019232

loop_
_symmetry_equiv_pos_site_id
_symmetry_equiv_pos_as_xyz
1 +X,+Y,+Z
2 -X,+Y,1/2-Z
3 -X,-Y,-Z
4 +X,-Y,1/2+Z
5 1/2+X,1/2+Y,+Z
6 1/2-X,1/2+Y,1/2-Z
7 1/2-X,1/2-Y,-Z
8 1/2+X,1/2-Y,1/2+Z

loop_
_atom_site_label
_atom_site_type_symbol
_atom_site_fract_x
_atom_site_fract_y
_atom_site_fract_z
_atom_site_U_iso_or_equiv
_atom_site_adp_type
_atom_site_occupancy
_atom_site_symmetry_multiplicity
_atom_site_calc_flag
_atom_site_refinement_flags
Br(1) Br 0.37979(3) 0.47003(4) 0.03419(3) 0.05384(19) Uani 1.00 8 d .
Br(2) Br 0.21975(3) 0.56219(4) 0.12415(4) 0.0658(2) Uani 1.00 8 d .
Cl(1) Cl 0.21160(12) 0.35873(15) 0.32362(14) 0.1107(7) Uani 1.00 8 d .
Cl(2) Cl 0.15628(13) 0.51521(14) 0.37126(18) 0.1242(9) Uani 1.00 8 d .
Mg(1) Mg 0.31798(8) 0.47145(10) 0.14851(9) 0.0373(4) Uani 1.00 8 d .
N(1) N 0.37946(19) 0.5578(3) 0.2359(2) 0.0393(10) Uani 1.00 8 d .
N(2) N 0.36302(18) 0.3927(2) 0.2473(2) 0.0328(9) Uani 1.00 8 d .
N(3) N 0.26983(18) 0.3455(3) 0.1299(2) 0.0365(9) Uani 1.00 8 d .
C(1) C 0.3819(3) 0.6433(3) 0.2286(3) 0.0493(13) Uani 1.00 8 d .
C(2) C 0.4226(3) 0.6938(4) 0.2829(4) 0.0540(14) Uani 1.00 8 d .
C(3) C 0.4628(3) 0.6557(4) 0.3476(4) 0.0552(15) Uani 1.00 8 d .
C(4) C 0.4608(2) 0.5673(3) 0.3559(3) 0.0453(12) Uani 1.00 8 d .
C(5) C 0.4184(2) 0.5201(3) 0.2999(3) 0.0357(11) Uani 1.00 8 d .
C(6) C 0.4094(2) 0.4252(3) 0.3067(3) 0.0333(10) Uani 1.00 8 d .
C(7) C 0.4411(2) 0.3738(3) 0.3692(3) 0.0367(11) Uani 1.00 8 d .
C(8) C 0.4252(2) 0.2870(3) 0.3727(3) 0.0359(11) Uani 1.00 8 d .
C(9) C 0.3764(2) 0.2545(3) 0.3114(3) 0.0350(11) Uani 1.00 8 d .
C(10) C 0.3467(2) 0.3086(3) 0.2497(3) 0.0326(10) Uani 1.00 8 d .
C(11) C 0.2920(2) 0.2830(3) 0.1835(3) 0.0336(11) Uani 1.00 8 d .
C(12) C 0.2642(2) 0.2016(3) 0.1800(3) 0.0406(12) Uani 1.00 8 d .
C(13) C 0.2120(3) 0.1851(4) 0.1187(3) 0.0461(13) Uani 1.00 8 d .
C(14) C 0.1886(3) 0.2489(4) 0.0636(3) 0.0498(14) Uani 1.00 8 d .
C(15) C 0.2184(2) 0.3277(4) 0.0716(3) 0.0485(13) Uani 1.00 8 d .
C(16) C 0.4555(2) 0.2297(3) 0.4411(3) 0.0369(11) Uani 1.00 8 d .
C(17) C 0.5144(3) 0.1898(3) 0.4392(3) 0.0464(13) Uani 1.00 8 d .
C(18) C 0.5396(3) 0.1324(4) 0.5018(3) 0.0534(14) Uani 1.00 8 d .
C(19) C 0.5077(3) 0.1151(4) 0.5654(3) 0.0531(15) Uani 1.00 8 d .
C(20) C 0.4502(3) 0.1564(3) 0.5663(3) 0.0522(14) Uani 1.00 8 d .
C(21) C 0.4223(3) 0.2133(3) 0.5045(3) 0.0436(13) Uani 1.00 8 d .
C(22) C 0.5505(3) 0.2084(5) 0.3719(4) 0.0704(18) Uani 1.00 8 d .
C(23) C 0.5362(4) 0.0533(4) 0.6332(4) 0.080(2) Uani 1.00 8 d .
C(24) C 0.3589(3) 0.2574(4) 0.5074(4) 0.0589(15) Uani 1.00 8 d .
C(25) C 0.2185(5) 0.4419(6) 0.3936(6) 0.124(3) Uani 1.00 8 d .
H(1) H 0.3543 0.6703 0.1839 0.059 Uiso 1.00 8 calc R
H(2) H 0.4231 0.7546 0.2759 0.065 Uiso 1.00 8 calc R
H(3) H 0.4915 0.6896 0.3860 0.066 Uiso 1.00 8 calc R
H(4) H 0.4884 0.5393 0.3999 0.054 Uiso 1.00 8 calc R
H(7) H 0.4739 0.3978 0.4101 0.044 Uiso 1.00 8 calc R
H(9) H 0.3638 0.1956 0.3122 0.042 Uiso 1.00 8 calc R
H(12) H 0.2808 0.1583 0.2189 0.049 Uiso 1.00 8 calc R
H(13) H 0.1921 0.1297 0.1144 0.055 Uiso 1.00 8 calc R
H(14) H 0.1526 0.2386 0.0210 0.060 Uiso 1.00 8 calc R
H(15) H 0.2018 0.3720 0.0340 0.058 Uiso 1.00 8 calc R
H(18) H 0.5797 0.1046 0.5006 0.064 Uiso 1.00 8 calc R
H(20) H 0.4285 0.1459 0.6107 0.063 Uiso 1.00 8 calc R
H(22A) H 0.5309 0.1763 0.3226 0.084 Uiso 1.00 8 calc R
H(22B) H 0.5957 0.1905 0.3888 0.084 Uiso 1.00 8 calc R
H(22C) H 0.5487 0.2704 0.3600 0.084 Uiso 1.00 8 calc R
H(23A) H 0.5061 0.0054 0.6350 0.096 Uiso 1.00 8 calc R
H(23B) H 0.5436 0.0838 0.6859 0.096 Uiso 1.00 8 calc R
H(23C) H 0.5774 0.0308 0.6226 0.096 Uiso 1.00 8 calc R
H(24A) H 0.3273 0.2425 0.4581 0.071 Uiso 1.00 8 calc R
H(24B) H 0.3654 0.3201 0.5096 0.071 Uiso 1.00 8 calc R
H(24C) H 0.3428 0.2384 0.5562 0.071 Uiso 1.00 8 calc R
H(25A) H 0.2190 0.4177 0.4489 0.148 Uiso 1.00 8 calc R
H(25B) H 0.2601 0.4721 0.3946 0.148 Uiso 1.00 8 calc R

loop_
_atom_site_aniso_label
_atom_site_aniso_U_11
_atom_site_aniso_U_22
_atom_site_aniso_U_33
_atom_site_aniso_U_12
_atom_site_aniso_U_13
_atom_site_aniso_U_23
Br(1) 0.0564(4) 0.0640(4) 0.0426(3) -0.0135(3) 0.0132(2) -0.0111(3)
Br(2) 0.0647(4) 0.0607(4) 0.0668(4) 0.0229(3) -0.0011(3) -0.0099(3)
Cl(1) 0.1292(18) 0.1109(16) 0.1097(17) -0.0000(14) 0.0682(14) -0.0230(13)
Cl(2) 0.142(2) 0.0714(13) 0.178(3) -0.0021(14) 0.0767(19) 0.0021(14)
Mg(1) 0.0448(9) 0.0340(8) 0.0308(8) 0.0007(8) 0.0010(7) -0.0016(7)
N(1) 0.052(3) 0.031(2) 0.034(2) -0.0044(20) 0.0064(19) -0.0014(17)
N(2) 0.035(2) 0.033(2) 0.0300(20) -0.0029(18) 0.0072(16) 0.0006(16)
N(3) 0.036(2) 0.041(2) 0.030(2) -0.0015(19) -0.0022(17) 0.0004(17)
C(1) 0.062(4) 0.040(3) 0.044(3) 0.001(3) 0.004(3) 0.004(2)
C(2) 0.065(4) 0.035(3) 0.063(4) -0.011(3) 0.013(3) 0.003(3)
C(3) 0.061(4) 0.042(3) 0.058(4) -0.016(3) -0.002(3) -0.008(3)
C(4) 0.044(3) 0.042(3) 0.046(3) -0.004(3) 0.001(2) -0.003(2)
C(5) 0.039(3) 0.035(3) 0.032(2) -0.005(2) 0.004(2) -0.003(2)
C(6) 0.038(3) 0.031(3) 0.031(2) -0.007(2) 0.008(2) -0.0015(20)
C(7) 0.042(3) 0.036(3) 0.029(2) -0.004(2) -0.001(2) -0.001(2)
C(8) 0.036(3) 0.042(3) 0.029(2) -0.001(2) 0.0051(20) 0.001(2)
C(9) 0.040(3) 0.029(2) 0.036(3) 0.000(2) 0.007(2) 0.003(2)
C(10) 0.033(2) 0.033(3) 0.032(2) -0.002(2) 0.0081(19) -0.0039(20)
C(11) 0.037(3) 0.035(3) 0.029(2) 0.001(2) 0.0064(20) -0.0064(20)
C(12) 0.045(3) 0.038(3) 0.035(3) -0.002(2) -0.001(2) 0.000(2)
C(13) 0.048(3) 0.046(3) 0.044(3) -0.011(3) 0.009(2) -0.011(3)
C(14) 0.045(3) 0.054(4) 0.045(3) -0.009(3) -0.005(2) -0.011(3)
C(15) 0.048(3) 0.052(3) 0.039(3) 0.001(3) -0.006(2) 0.001(2)
C(16) 0.041(3) 0.034(3) 0.031(3) -0.011(2) -0.005(2) 0.0022(20)
C(17) 0.046(3) 0.047(3) 0.043(3) -0.003(3) -0.000(2) 0.008(2)
C(18) 0.043(3) 0.056(4) 0.056(4) -0.004(3) -0.005(3) 0.006(3)
C(19) 0.061(4) 0.044(3) 0.046(3) -0.015(3) -0.012(3) 0.009(3)
C(20) 0.071(4) 0.047(3) 0.036(3) -0.024(3) 0.004(3) 0.006(2)
C(21) 0.055(3) 0.038(3) 0.033(3) -0.017(3) -0.004(2) -0.001(2)
C(22) 0.057(4) 0.095(5) 0.061(4) 0.018(4) 0.015(3) 0.015(4)
C(23) 0.102(5) 0.062(4) 0.063(4) -0.009(4) -0.017(4) 0.026(3)
C(24) 0.069(4) 0.059(4) 0.054(4) -0.006(3) 0.025(3) -0.001(3)
C(25) 0.118(7) 0.104(7) 0.132(8) -0.023(6) -0.019(6) -0.036(6)

loop_
_atom_type_symbol
_atom_type_description
_atom_type_scat_dispersion_real
_atom_type_scat_dispersion_imag
_atom_type_scat_source
Br Br -0.290 2.459
;
International Tables for Crystallography
(1992, Vol. C, Tables 4.2.6.8 and 6.1.1.4)
;
Mg Mg 0.049 0.036
;
International Tables for Crystallography
(1992, Vol. C, Tables 4.2.6.8 and 6.1.1.4)
;
N N 0.006 0.003
;
International Tables for Crystallography
(1992, Vol. C, Tables 4.2.6.8 and 6.1.1.4)
;
C C 0.003 0.002
;
International Tables for Crystallography
(1992, Vol. C, Tables 4.2.6.8 and 6.1.1.4)
;
H H 0.000 0.000
;
International Tables for Crystallography
(1992, Vol. C, Table 6.1.1.4)
;
Cl Cl 0.148 0.159
;
International Tables for Crystallography
(1992, Vol. C, Tables 4.2.6.8 and 6.1.1.4)
;

loop_
_geom_angle_atom_site_label_1
_geom_angle_atom_site_label_2
_geom_angle_atom_site_label_3
_geom_angle
_geom_angle_publ_flag
Br(1) Mg(1) Br(2) 114.81(6) yes
Br(1) Mg(1) N(1) 100.41(13) yes
Br(1) Mg(1) N(2) 111.22(13) yes
Br(1) Mg(1) N(3) 100.23(12) yes
Br(2) Mg(1) N(1) 97.65(12) yes
Br(2) Mg(1) N(2) 133.96(14) yes
Br(2) Mg(1) N(3) 97.62(12) yes
N(1) Mg(1) N(2) 73.60(15) yes
N(1) Mg(1) N(3) 146.18(15) yes
N(2) Mg(1) N(3) 74.06(14) yes
Mg(1) N(1) C(1) 124.8(3) yes
Mg(1) N(1) C(5) 116.8(3) yes
C(1) N(1) C(5) 118.3(4) yes
Mg(1) N(2) C(6) 120.6(3) yes
Mg(1) N(2) C(10) 119.9(3) yes
C(6) N(2) C(10) 119.4(4) yes
Mg(1) N(3) C(11) 117.1(3) yes
Mg(1) N(3) C(15) 125.1(3) yes
C(11) N(3) C(15) 117.8(4) yes
N(1) C(1) C(2) 122.6(5) yes
C(1) C(2) C(3) 119.4(5) yes
C(2) C(3) C(4) 118.7(5) yes
C(3) C(4) C(5) 119.3(5) yes
N(1) C(5) C(4) 121.7(4) yes
N(1) C(5) C(6) 114.9(4) yes
C(4) C(5) C(6) 123.4(4) yes
N(2) C(6) C(5) 113.4(4) yes
N(2) C(6) C(7) 121.2(4) yes
C(5) C(6) C(7) 125.3(4) yes
C(6) C(7) C(8) 120.3(4) yes
C(7) C(8) C(9) 118.0(4) yes
C(7) C(8) C(16) 122.4(4) yes
C(9) C(8) C(16) 119.5(4) yes
C(8) C(9) C(10) 119.4(4) yes
N(2) C(10) C(9) 121.7(4) yes
N(2) C(10) C(11) 113.7(4) yes
C(9) C(10) C(11) 124.5(4) yes
N(3) C(11) C(10) 115.0(4) yes
N(3) C(11) C(12) 122.5(4) yes
C(10) C(11) C(12) 122.4(4) yes
C(11) C(12) C(13) 118.2(4) yes
C(12) C(13) C(14) 119.7(5) yes
C(13) C(14) C(15) 118.5(5) yes
N(3) C(15) C(14) 123.3(5) yes
C(8) C(16) C(17) 120.4(4) yes
C(8) C(16) C(21) 118.8(4) yes
C(17) C(16) C(21) 120.7(4) yes
C(16) C(17) C(18) 118.9(5) yes
C(16) C(17) C(22) 120.8(5) yes
C(18) C(17) C(22) 120.3(5) yes
C(17) C(18) C(19) 121.5(5) yes
C(18) C(19) C(20) 118.3(5) yes
C(18) C(19) C(23) 120.7(6) yes
C(20) C(19) C(23) 121.0(6) yes
C(19) C(20) C(21) 122.5(5) yes
C(16) C(21) C(20) 118.0(5) yes
C(16) C(21) C(24) 120.9(4) yes
C(20) C(21) C(24) 121.1(5) yes
Cl(1) C(25) Cl(2) 112.6(5) yes
N(1) C(1) H(1) 118.710 yes
C(2) C(1) H(1) 118.707 yes
C(1) C(2) H(2) 120.319 yes
C(3) C(2) H(2) 120.322 yes
C(2) C(3) H(3) 120.678 yes
C(4) C(3) H(3) 120.666 yes
C(3) C(4) H(4) 120.332 yes
C(5) C(4) H(4) 120.327 yes
C(6) C(7) H(7) 119.867 yes
C(8) C(7) H(7) 119.859 yes
C(8) C(9) H(9) 120.316 yes
C(10) C(9) H(9) 120.316 yes
C(11) C(12) H(12) 120.885 yes
C(13) C(12) H(12) 120.878 yes
C(12) C(13) H(13) 120.145 yes
C(14) C(13) H(13) 120.141 yes
C(13) C(14) H(14) 120.740 yes
C(15) C(14) H(14) 120.741 yes
N(3) C(15) H(15) 118.366 yes
C(14) C(15) H(15) 118.363 yes
C(17) C(18) H(18) 119.259 yes
C(19) C(18) H(18) 119.258 yes
C(19) C(20) H(20) 118.746 yes
C(21) C(20) H(20) 118.746 yes
C(17) C(22) H(22A) 109.478 yes
C(17) C(22) H(22B) 109.469 yes
C(17) C(22) H(22C) 109.472 yes
H(22A) C(22) H(22B) 109.467 yes
H(22A) C(22) H(22C) 109.472 yes
H(22B) C(22) H(22C) 109.469 yes
C(19) C(23) H(23A) 109.475 yes
C(19) C(23) H(23B) 109.473 yes
C(19) C(23) H(23C) 109.471 yes
H(23A) C(23) H(23B) 109.471 yes
H(23A) C(23) H(23C) 109.468 yes
H(23B) C(23) H(23C) 109.469 yes
C(21) C(24) H(24A) 109.471 yes
C(21) C(24) H(24B) 109.473 yes
C(21) C(24) H(24C) 109.479 yes
H(24A) C(24) H(24B) 109.470 yes
H(24A) C(24) H(24C) 109.468 yes
H(24B) C(24) H(24C) 109.467 yes
Cl(1) C(25) H(25A) 109.092 yes
Cl(1) C(25) H(25B) 109.077 yes
Cl(2) C(25) H(25A) 109.080 yes
Cl(2) C(25) H(25B) 109.079 yes
H(25A) C(25) H(25B) 107.842 yes

loop_
_geom_bond_atom_site_label_1
_geom_bond_atom_site_label_2
_geom_bond_distance
_geom_bond_publ_flag
Br(1) Mg(1) 2.4653(18) yes
Br(2) Mg(1) 2.4435(17) yes
Cl(1) C(25) 1.704(9) yes
Cl(2) C(25) 1.701(9) yes
Mg(1) N(1) 2.183(4) yes
Mg(1) N(2) 2.098(4) yes
Mg(1) N(3) 2.170(4) yes
N(1) C(1) 1.317(6) yes
N(1) C(5) 1.333(5) yes
N(2) C(6) 1.335(5) yes
N(2) C(10) 1.335(6) yes
N(3) C(11) 1.325(6) yes
N(3) C(15) 1.325(6) yes
C(1) C(2) 1.354(7) yes
C(2) C(3) 1.356(8) yes
C(3) C(4) 1.364(7) yes
C(4) C(5) 1.359(6) yes
C(5) C(6) 1.474(6) yes
C(6) C(7) 1.363(6) yes
C(7) C(8) 1.374(7) yes
C(8) C(9) 1.382(6) yes
C(8) C(16) 1.472(6) yes
C(9) C(10) 1.366(6) yes
C(10) C(11) 1.473(6) yes
C(11) C(12) 1.372(7) yes
C(12) C(13) 1.361(6) yes
C(13) C(14) 1.360(7) yes
C(14) C(15) 1.352(8) yes
C(16) C(17) 1.375(7) yes
C(16) C(21) 1.376(7) yes
C(17) C(18) 1.381(7) yes
C(17) C(22) 1.475(9) yes
C(18) C(19) 1.364(9) yes
C(19) C(20) 1.357(9) yes
C(19) C(23) 1.497(8) yes
C(20) C(21) 1.382(7) yes
C(21) C(24) 1.491(8) yes
C(1) H(1) 0.940 yes
C(2) H(2) 0.940 yes
C(3) H(3) 0.940 yes
C(4) H(4) 0.940 yes
C(7) H(7) 0.940 yes
C(9) H(9) 0.940 yes
C(12) H(12) 0.940 yes
C(13) H(13) 0.940 yes
C(14) H(14) 0.940 yes
C(15) H(15) 0.940 yes
C(18) H(18) 0.940 yes
C(20) H(20) 0.940 yes
C(22) H(22A) 0.970 yes
C(22) H(22B) 0.970 yes
C(22) H(22C) 0.970 yes
C(23) H(23A) 0.970 yes
C(23) H(23B) 0.970 yes
C(23) H(23C) 0.970 yes
C(24) H(24A) 0.970 yes
C(24) H(24B) 0.970 yes
C(24) H(24C) 0.970 yes
C(25) H(25A) 0.980 yes
C(25) H(25B) 0.980 yes

loop_
_geom_contact_atom_site_label_1
_geom_contact_atom_site_label_2
_geom_contact_distance
_geom_contact_publ_flag
_geom_contact_site_symmetry_2
N(1) C(3) 2.729(6) yes .
N(2) C(8) 2.747(6) yes .
N(3) C(13) 2.729(7) yes .
C(1) C(4) 2.673(7) yes .
C(1) C(6) 3.588(7) yes .
C(2) C(5) 2.680(7) yes .
C(4) C(7) 3.008(7) yes .
C(5) C(10) 3.599(6) yes .
C(6) C(9) 2.710(6) yes .
C(7) C(10) 2.697(6) yes .
C(7) C(17) 3.309(7) yes .
C(7) C(21) 3.385(7) yes .
C(7) C(22) 3.403(8) yes .
C(7) C(24) 3.563(8) yes .
C(8) C(22) 2.876(8) yes .
C(8) C(24) 2.852(8) yes .
C(9) C(12) 2.983(6) yes .
C(9) C(17) 3.375(6) yes .
C(9) C(21) 3.199(6) yes .
C(9) C(24) 3.305(8) yes .
C(10) C(15) 3.587(6) yes .
C(11) C(14) 2.684(6) yes .
C(12) C(15) 2.680(7) yes .
C(16) C(19) 2.759(7) yes .
C(17) C(20) 2.729(8) yes .
C(18) C(21) 2.747(8) yes .
Cl(1) C(10) 3.352(5) yes .
Cl(1) C(11) 3.298(5) yes .
Cl(2) C(12) 3.482(6) yes 6_555
C(1) C(13) 3.513(8) yes 6_555
C(2) C(2) 3.5828(5) yes 2_655
C(2) C(3) 3.539(9) yes 2_655
C(2) C(13) 3.487(8) yes 6_555
C(3) C(2) 3.539(9) yes 2_655
C(3) C(20) 3.552(8) yes 3_666
C(10) Cl(1) 3.352(5) yes .
C(10) C(22) 3.538(8) yes 2_655
C(11) Cl(1) 3.298(5) yes .
C(12) Cl(2) 3.482(6) yes 6_545
C(13) C(1) 3.513(8) yes 6_545
C(13) C(2) 3.487(8) yes 6_545
C(14) C(14) 3.5892(4) yes 7_555
C(14) C(15) 3.414(8) yes 7_555
C(14) C(18) 3.576(7) yes 8_454
C(15) C(14) 3.414(8) yes 7_555
C(18) C(14) 3.576(7) yes 8_555
C(20) C(3) 3.552(8) yes 3_666
C(22) C(10) 3.538(8) yes 2_655
Br(2) H(1) 3.2450 yes .
Br(2) H(15) 3.2592 yes .
Mg(1) H(1) 3.1671 yes .
Mg(1) H(15) 3.1653 yes .
N(1) H(2) 3.1832 yes .
N(1) H(4) 3.1952 yes .
N(2) H(7) 3.1924 yes .
N(2) H(9) 3.2025 yes .
N(3) H(12) 3.2082 yes .
N(3) H(14) 3.1968 yes .
C(1) H(3) 3.1934 yes .
C(2) H(4) 3.1929 yes .
C(3) H(1) 3.1817 yes .
C(4) H(2) 3.1941 yes .
C(4) H(7) 2.7438 yes .
C(5) H(1) 3.1242 yes .
C(5) H(3) 3.2042 yes .
C(5) H(7) 2.7113 yes .
C(6) H(4) 2.6779 yes .
C(7) H(4) 2.7342 yes .
C(7) H(9) 3.2181 yes .
C(7) H(22C) 2.7706 yes .
C(7) H(24B) 3.1343 yes .
C(8) H(22A) 3.0114 yes .
C(8) H(22C) 2.6300 yes .
C(8) H(24A) 2.7659 yes .
C(8) H(24B) 2.8112 yes .
C(9) H(7) 3.2166 yes .
C(9) H(12) 2.7054 yes .
C(9) H(22A) 3.4035 yes .
C(9) H(22C) 3.5340 yes .
C(9) H(24A) 2.7928 yes .
C(9) H(24B) 3.4543 yes .
C(10) H(12) 2.6807 yes .
C(11) H(9) 2.7055 yes .
C(11) H(13) 3.2015 yes .
C(11) H(15) 3.1153 yes .
C(12) H(9) 2.7114 yes .
C(12) H(14) 3.2068 yes .
C(13) H(15) 3.1746 yes .
C(14) H(12) 3.2074 yes .
C(15) H(13) 3.1843 yes .
C(16) H(7) 2.6663 yes .
C(16) H(9) 2.6248 yes .
C(16) H(18) 3.2207 yes .
C(16) H(20) 3.2107 yes .
C(16) H(22A) 2.8372 yes .
C(16) H(22B) 3.2473 yes .
C(16) H(22C) 2.6231 yes .
C(16) H(24A) 2.7422 yes .
C(16) H(24B) 2.7374 yes .
C(16) H(24C) 3.2782 yes .
C(17) H(7) 3.3087 yes .
C(17) H(9) 3.4272 yes .
C(18) H(20) 3.1830 yes .
C(18) H(22A) 2.9915 yes .
C(18) H(22B) 2.5306 yes .
C(18) H(22C) 3.1769 yes .
C(18) H(23A) 3.1031 yes .
C(18) H(23B) 3.0992 yes .
C(18) H(23C) 2.5296 yes .
C(20) H(18) 3.1853 yes .
C(20) H(23A) 2.7378 yes .
C(20) H(23B) 2.7300 yes .
C(20) H(23C) 3.2657 yes .
C(20) H(24A) 3.1222 yes .
C(20) H(24B) 3.1096 yes .
C(20) H(24C) 2.5423 yes .
C(21) H(7) 3.4879 yes .
C(21) H(9) 3.1764 yes .
C(22) H(7) 3.4259 yes .
C(22) H(18) 2.6239 yes .
C(23) H(18) 2.6292 yes .
C(23) H(20) 2.6210 yes .
C(24) H(9) 3.3610 yes .
C(24) H(20) 2.6427 yes .
H(1) H(2) 2.2798 yes .
H(2) H(3) 2.3097 yes .
H(3) H(4) 2.3176 yes .
H(4) H(7) 2.2004 yes .
H(7) H(22C) 2.7181 yes .
H(7) H(24B) 3.2495 yes .
H(9) H(12) 2.1636 yes .
H(9) H(22A) 3.4618 yes .
H(9) H(24A) 2.7407 yes .
H(12) H(13) 2.3155 yes .
H(13) H(14) 2.3122 yes .
H(14) H(15) 2.2791 yes .
H(18) H(22A) 3.1113 yes .
H(18) H(22B) 2.3323 yes .
H(18) H(22C) 3.4127 yes .
H(18) H(23A) 3.2850 yes .
H(18) H(23B) 3.2827 yes .
H(18) H(23C) 2.3094 yes .
H(20) H(23A) 2.6770 yes .
H(20) H(23B) 2.6591 yes .
H(20) H(23C) 3.5407 yes .
H(20) H(24A) 3.3074 yes .
H(20) H(24B) 3.2866 yes .
H(20) H(24C) 2.3228 yes .
Br(1) H(4) 2.9526 yes 2_655
Br(1) H(4) 3.4423 yes 4_564
Br(1) H(7) 3.2098 yes 2_655
Br(1) H(13) 3.0291 yes 7_555
Br(1) H(14) 3.3570 yes 7_555
Br(1) H(24B) 3.2485 yes 4_564
Br(1) H(25B) 3.1825 yes 4_564
Br(2) H(9) 2.9957 yes 6_555
Br(2) H(12) 2.9708 yes 6_555
Br(2) H(23C) 3.2836 yes 8_454
Br(2) H(24A) 3.1505 yes 6_555
Br(2) H(25A) 2.8906 yes 4_564
Cl(1) H(1) 3.1905 yes 6_545
Cl(1) H(2) 3.3719 yes 6_545
Cl(1) H(20) 3.2923 yes 7_556
Cl(1) H(24A) 3.4463 yes .
Cl(1) H(24C) 2.8675 yes 7_556
Cl(2) H(12) 3.0729 yes 6_555
Cl(2) H(13) 3.5803 yes 6_555
Cl(2) H(15) 3.1757 yes 4_565
Cl(2) H(18) 3.1913 yes 5_455
Cl(2) H(20) 3.0807 yes 7_556
Cl(2) H(22A) 3.5745 yes 5_455
Cl(2) H(22B) 3.0046 yes 5_455
Cl(2) H(23A) 3.3768 yes 7_556
N(1) H(13) 3.2925 yes 6_555
N(2) H(22C) 3.3461 yes 2_655
N(3) H(14) 3.4484 yes 7_555
C(1) H(3) 3.5829 yes 2_655
C(1) H(13) 3.2469 yes 6_555
C(1) H(24B) 3.5921 yes 4_564
C(1) H(24C) 3.3322 yes 4_564
C(2) H(3) 3.5699 yes 2_655
C(2) H(13) 3.3177 yes 6_555
C(2) H(23B) 3.4994 yes 3_666
C(3) H(13) 3.4194 yes 6_555
C(4) H(13) 3.4438 yes 6_555
C(5) H(13) 3.3615 yes 6_555
C(9) H(22A) 3.4028 yes 2_655
C(9) H(22B) 3.5800 yes 2_655
C(9) H(22C) 3.4706 yes 2_655
C(10) H(22B) 3.3014 yes 2_655
C(10) H(22C) 3.1289 yes 2_655
C(11) H(22B) 3.1476 yes 2_655
C(11) H(22C) 3.5246 yes 2_655
C(12) H(22B) 3.3215 yes 2_655
C(13) H(15) 3.4566 yes 7_555
C(13) H(25B) 3.3295 yes 6_545
C(14) H(15) 3.5456 yes 7_555
C(14) H(18) 3.2216 yes 8_454
C(14) H(22B) 3.2826 yes 8_454
C(15) H(14) 3.4749 yes 7_555
C(15) H(18) 3.0857 yes 8_454
C(15) H(22B) 3.5720 yes 8_454
C(16) H(3) 3.1052 yes 3_666
C(17) H(3) 3.4351 yes 3_666
C(17) H(14) 3.1377 yes 8_555
C(17) H(23A) 3.2281 yes 3_656
C(18) H(3) 3.4199 yes 3_666
C(18) H(14) 3.0432 yes 8_555
C(18) H(15) 3.3183 yes 8_555
C(18) H(23A) 3.1009 yes 3_656
C(19) H(2) 3.3848 yes 3_666
C(19) H(3) 3.0961 yes 3_666
C(20) H(3) 2.7026 yes 3_666
C(21) H(3) 2.7332 yes 3_666
C(22) H(14) 3.0390 yes 8_555
C(22) H(22A) 3.3601 yes 2_655
C(22) H(23A) 3.4759 yes 3_656
C(23) H(2) 3.3383 yes 3_666
C(24) H(1) 3.1209 yes 4_565
C(24) H(3) 3.3761 yes 3_666
C(24) H(25A) 3.2833 yes 7_556
C(25) H(13) 3.4438 yes 6_555
C(25) H(20) 3.3300 yes 7_556
C(25) H(24C) 3.2147 yes 7_556
H(1) Cl(1) 3.1905 yes 6_555
H(1) C(24) 3.1209 yes 4_564
H(1) H(12) 3.4868 yes 6_555
H(1) H(20) 3.5293 yes 4_564
H(1) H(24B) 2.9169 yes 4_564
H(1) H(24C) 2.4946 yes 4_564
H(2) Cl(1) 3.3719 yes 6_555
H(2) C(19) 3.3848 yes 3_666
H(2) C(23) 3.3383 yes 3_666
H(2) H(2) 3.4631 yes 2_655
H(2) H(20) 3.1320 yes 4_564
H(2) H(23B) 2.6170 yes 3_666
H(3) C(1) 3.5829 yes 2_655
H(3) C(2) 3.5699 yes 2_655
H(3) C(16) 3.1052 yes 3_666
H(3) C(17) 3.4351 yes 3_666
H(3) C(18) 3.4199 yes 3_666
H(3) C(19) 3.0961 yes 3_666
H(3) C(20) 2.7026 yes 3_666
H(3) C(21) 2.7332 yes 3_666
H(3) C(24) 3.3761 yes 3_666
H(3) H(7) 3.5521 yes 3_666
H(3) H(20) 3.0173 yes 3_666
H(3) H(24B) 3.1535 yes 3_666
H(3) H(24C) 3.5776 yes 3_666
H(4) Br(1) 2.9526 yes 2_655
H(4) Br(1) 3.4423 yes 4_565
H(4) H(4) 3.4491 yes 3_666
H(4) H(7) 3.2196 yes 3_666
H(7) Br(1) 3.2098 yes 2_655
H(7) H(3) 3.5521 yes 3_666
H(7) H(4) 3.2196 yes 3_666
H(9) Br(2) 2.9957 yes 6_545
H(9) H(22A) 3.4053 yes 2_655
H(9) H(22B) 3.5564 yes 2_655
H(12) Br(2) 2.9708 yes 6_545
H(12) Cl(2) 3.0729 yes 6_545
H(12) H(1) 3.4868 yes 6_545
H(12) H(22B) 3.4165 yes 2_655
H(12) H(25B) 3.4280 yes 6_545
H(13) Br(1) 3.0291 yes 7_555
H(13) Cl(2) 3.5803 yes 6_545
H(13) N(1) 3.2925 yes 6_545
H(13) C(1) 3.2469 yes 6_545
H(13) C(2) 3.3177 yes 6_545
H(13) C(3) 3.4194 yes 6_545
H(13) C(4) 3.4438 yes 6_545
H(13) C(5) 3.3615 yes 6_545
H(13) C(25) 3.4438 yes 6_545
H(13) H(15) 3.5805 yes 7_555
H(13) H(25B) 2.6274 yes 6_545
H(14) Br(1) 3.3570 yes 7_555
H(14) N(3) 3.4484 yes 7_555
H(14) C(15) 3.4749 yes 7_555
H(14) C(17) 3.1377 yes 8_454
H(14) C(18) 3.0432 yes 8_454
H(14) C(22) 3.0390 yes 8_454
H(14) H(18) 2.8287 yes 8_454
H(14) H(22B) 2.5166 yes 8_454
H(14) H(22C) 3.0916 yes 8_454
H(15) Cl(2) 3.1757 yes 4_564
H(15) C(13) 3.4566 yes 7_555
H(15) C(14) 3.5456 yes 7_555
H(15) C(18) 3.3183 yes 8_454
H(15) H(13) 3.5805 yes 7_555
H(15) H(18) 2.5236 yes 8_454
H(15) H(22B) 3.0851 yes 8_454
H(15) H(23C) 3.5269 yes 8_454
H(15) H(25A) 3.5571 yes 4_564
H(18) Cl(2) 3.1913 yes 5_545
H(18) C(14) 3.2216 yes 8_555
H(18) C(15) 3.0857 yes 8_555
H(18) H(14) 2.8287 yes 8_555
H(18) H(15) 2.5236 yes 8_555
H(18) H(23A) 3.0832 yes 3_656
H(20) Cl(1) 3.2923 yes 7_556
H(20) Cl(2) 3.0807 yes 7_556
H(20) C(25) 3.3300 yes 7_556
H(20) H(1) 3.5293 yes 4_565
H(20) H(2) 3.1320 yes 4_565
H(20) H(3) 3.0173 yes 3_666
H(20) H(23B) 3.4181 yes 2_656
H(20) H(25A) 3.1956 yes 7_556
H(22A) Cl(2) 3.5745 yes 5_545
H(22A) C(9) 3.4028 yes 2_655
H(22A) C(22) 3.3601 yes 2_655
H(22A) H(9) 3.4053 yes 2_655
H(22A) H(22A) 2.4877 yes 2_655
H(22A) H(22C) 3.4580 yes 2_655
H(22A) H(23A) 3.0054 yes 3_656
H(22B) Cl(2) 3.0046 yes 5_545
H(22B) C(9) 3.5800 yes 2_655
H(22B) C(10) 3.3014 yes 2_655
H(22B) C(11) 3.1476 yes 2_655
H(22B) C(12) 3.3215 yes 2_655
H(22B) C(14) 3.2826 yes 8_555
H(22B) C(15) 3.5720 yes 8_555
H(22B) H(9) 3.5564 yes 2_655
H(22B) H(12) 3.4165 yes 2_655
H(22B) H(14) 2.5166 yes 8_555
H(22B) H(15) 3.0851 yes 8_555
H(22C) N(2) 3.3461 yes 2_655
H(22C) C(9) 3.4706 yes 2_655
H(22C) C(10) 3.1289 yes 2_655
H(22C) C(11) 3.5246 yes 2_655
H(22C) H(14) 3.0916 yes 8_555
H(22C) H(22A) 3.4580 yes 2_655
H(23A) Cl(2) 3.3768 yes 7_556
H(23A) C(17) 3.2281 yes 3_656
H(23A) C(18) 3.1009 yes 3_656
H(23A) C(22) 3.4759 yes 3_656
H(23A) H(18) 3.0832 yes 3_656
H(23A) H(22A) 3.0054 yes 3_656
H(23A) H(23B) 3.5067 yes 2_656
H(23B) C(2) 3.4994 yes 3_666
H(23B) H(2) 2.6170 yes 3_666
H(23B) H(20) 3.4181 yes 2_656
H(23B) H(23A) 3.5067 yes 2_656
H(23B) H(23B) 3.0248 yes 2_656
H(23C) Br(2) 3.2836 yes 8_555
H(23C) H(15) 3.5269 yes 8_555
H(24A) Br(2) 3.1505 yes 6_545
H(24A) Cl(1) 3.4463 yes .
H(24A) H(24C) 3.5170 yes 7_556
H(24A) H(25A) 3.4920 yes .
H(24A) H(25A) 3.1349 yes 7_556
H(24B) Br(1) 3.2485 yes 4_565
H(24B) C(1) 3.5921 yes 4_565
H(24B) H(1) 2.9169 yes 4_565
H(24B) H(3) 3.1535 yes 3_666
H(24B) H(25A) 3.3739 yes .
H(24B) H(25B) 3.5008 yes .
H(24C) Cl(1) 2.8675 yes 7_556
H(24C) C(1) 3.3322 yes 4_565
H(24C) C(25) 3.2147 yes 7_556
H(24C) H(1) 2.4946 yes 4_565
H(24C) H(3) 3.5776 yes 3_666
H(24C) H(24A) 3.5170 yes 7_556
H(24C) H(25A) 2.7104 yes 7_556
H(25A) Br(2) 2.8906 yes 4_565
H(25A) C(24) 3.2833 yes 7_556
H(25A) H(15) 3.5571 yes 4_565
H(25A) H(20) 3.1956 yes 7_556
H(25A) H(24A) 3.4920 yes .
H(25A) H(24A) 3.1349 yes 7_556
H(25A) H(24B) 3.3739 yes .
H(25A) H(24C) 2.7104 yes 7_556
H(25B) Br(1) 3.1825 yes 4_565
H(25B) C(13) 3.3295 yes 6_555
H(25B) H(12) 3.4280 yes 6_555
H(25B) H(13) 2.6274 yes 6_555
H(25B) H(24B) 3.5008 yes .

loop_
_geom_torsion_atom_site_label_1
_geom_torsion_atom_site_label_2
_geom_torsion_atom_site_label_3
_geom_torsion_atom_site_label_4
_geom_torsion
_geom_torsion_publ_flag
Br(1) Mg(1) N(1) C(1) 75.8(3) no
Br(1) Mg(1) N(1) C(5) -102.4(3) no
Br(1) Mg(1) N(2) C(6) 87.6(3) no
Br(1) Mg(1) N(2) C(10) -90.4(3) no
Br(1) Mg(1) N(3) C(11) 106.7(2) no
Br(1) Mg(1) N(3) C(15) -76.5(3) no
Br(2) Mg(1) N(1) C(1) -41.3(3) no
Br(2) Mg(1) N(1) C(5) 140.6(2) no
Br(2) Mg(1) N(2) C(6) -92.2(3) no
Br(2) Mg(1) N(2) C(10) 89.8(3) no
Br(2) Mg(1) N(3) C(11) -136.3(2) no
Br(2) Mg(1) N(3) C(15) 40.5(3) no
N(1) Mg(1) N(2) C(6) -7.4(3) no
N(2) Mg(1) N(1) C(5) 6.9(3) no
N(1) Mg(1) N(3) C(11) -20.1(5) no
N(1) Mg(1) N(3) C(15) 156.7(3) no
N(3) Mg(1) N(1) C(1) -157.5(3) no
N(3) Mg(1) N(1) C(5) 24.4(5) no
N(2) Mg(1) N(3) C(11) -2.6(3) no
N(3) Mg(1) N(2) C(10) 4.6(3) no
Mg(1) N(1) C(5) C(6) -5.7(5) no
C(1) N(1) C(5) C(4) -1.3(7) no
C(5) N(1) C(1) C(2) 0.6(8) no
Mg(1) N(2) C(6) C(5) 6.9(5) no
Mg(1) N(2) C(10) C(11) -5.7(5) no
C(6) N(2) C(10) C(9) -0.2(7) no
C(10) N(2) C(6) C(7) 0.9(7) no
Mg(1) N(3) C(11) C(10) 0.6(5) no
C(11) N(3) C(15) C(14) -1.2(7) no
C(15) N(3) C(11) C(12) 0.7(7) no
N(1) C(1) C(2) C(3) 0.1(9) no
C(1) C(2) C(3) C(4) -0.1(9) no
C(2) C(3) C(4) C(5) -0.6(9) no
C(3) C(4) C(5) N(1) 1.3(8) no
N(1) C(5) C(6) N(2) -0.4(6) no
C(4) C(5) C(6) C(7) 1.0(8) no
N(2) C(6) C(7) C(8) -0.6(7) no
C(6) C(7) C(8) C(9) -0.3(7) no
C(7) C(8) C(9) C(10) 0.9(7) no
C(7) C(8) C(16) C(17) -84.9(6) no
C(7) C(8) C(16) C(21) 98.5(5) no
C(9) C(8) C(16) C(17) 98.5(5) no
C(9) C(8) C(16) C(21) -78.1(6) no
C(8) C(9) C(10) N(2) -0.6(7) no
N(2) C(10) C(11) N(3) 3.1(6) no
C(9) C(10) C(11) C(12) 2.5(7) no
N(3) C(11) C(12) C(13) 0.2(7) no
C(11) C(12) C(13) C(14) -0.6(8) no
C(12) C(13) C(14) C(15) 0.0(8) no
C(13) C(14) C(15) N(3) 0.9(9) no
C(8) C(16) C(17) C(22) 4.4(7) no
C(8) C(16) C(21) C(24) -4.3(6) no
C(17) C(16) C(21) C(20) 0.7(6) no
C(21) C(16) C(17) C(18) 0.4(7) no
C(16) C(17) C(18) C(19) -0.5(7) no
C(17) C(18) C(19) C(20) -0.4(8) no
C(18) C(19) C(20) C(21) 1.5(8) no
C(19) C(20) C(21) C(16) -1.7(7) no
